data_4021902
loop_
_publ_author_name
'Laura D. Shirtcliff'
'Jazmin Rivers'
'Michael M. Haley'

_publ_section_title
;
 Synthesis of 2H-Indazoles via Lewis Acid Promoted Cyclization
 of 2-(Phenylazo)benzonitriles
;
_journal_name_full 'Journal of Organic Chemistry'
_journal_page_first 6619
_journal_page_last 6622
_journal_paper_doi 10.1021/jo060965m
_journal_volume 71
_journal_year 2006
_chemical_formula_sum 'C20 H22 N4 O3'
_chemical_formula_weight 366.42
_chemical_name_systematic
; 
 ? 
;
_space_group_IT_number 2
_symmetry_cell_setting triclinic
_symmetry_space_group_name_Hall '-P 1'
_symmetry_space_group_name_H-M 'P -1'
_atom_sites_solution_hydrogens geom
_atom_sites_solution_primary direct
_atom_sites_solution_secondary difmap
_audit_creation_method SHELXL-97
_cell_angle_alpha 113.836(3)
_cell_angle_beta 115.303(3)
_cell_angle_gamma 91.970(3)
_cell_formula_units_Z 2
_cell_length_a 9.8124(13)
_cell_length_b 10.8017(14)
_cell_length_c 11.0897(13)
_cell_measurement_reflns_used 1378
_cell_measurement_temperature 153(2)
_cell_measurement_theta_max 0.00
_cell_measurement_theta_min 0.00
_cell_volume 941.0(2)
_computing_cell_refinement 'Bruker SMART'
_computing_data_collection 'Bruker SMART'
_computing_data_reduction 'Bruker SAINT'
_computing_molecular_graphics 'Bruker SHELXTL'
_computing_publication_material 'Bruker SHELXTL'
_computing_structure_refinement 'SHELXL-97 (Sheldrick, 1997)'
_computing_structure_solution 'SHELXS-97 (Sheldrick, 1990)'
_diffrn_ambient_temperature 153(2)
_diffrn_measured_fraction_theta_full 0.995
_diffrn_measured_fraction_theta_max 0.995
_diffrn_measurement_device_type 'CCD area detector'
_diffrn_measurement_method 'phi and omega scans'
_diffrn_radiation_monochromator graphite
_diffrn_radiation_source 'fine-focus sealed tube'
_diffrn_radiation_type MoK\a
_diffrn_radiation_wavelength 0.71073
_diffrn_reflns_av_R_equivalents 0.0291
_diffrn_reflns_av_sigmaI/netI 0.0467
_diffrn_reflns_limit_h_max 11
_diffrn_reflns_limit_h_min -11
_diffrn_reflns_limit_k_max 12
_diffrn_reflns_limit_k_min -12
_diffrn_reflns_limit_l_max 13
_diffrn_reflns_limit_l_min -13
_diffrn_reflns_number 7416
_diffrn_reflns_theta_full 25.00
_diffrn_reflns_theta_max 25.00
_diffrn_reflns_theta_min 2.13
_exptl_absorpt_coefficient_mu 0.089
_exptl_absorpt_correction_T_max 1.000
_exptl_absorpt_correction_T_min 0.870
_exptl_absorpt_correction_type multi-scan
_exptl_absorpt_process_details SADABS
_exptl_crystal_colour Gold
_exptl_crystal_density_diffrn 1.293
_exptl_crystal_density_meas 0
_exptl_crystal_density_method 'not measured'
_exptl_crystal_description Plate
_exptl_crystal_F_000 388
_exptl_crystal_size_max 0.29
_exptl_crystal_size_mid 0.18
_exptl_crystal_size_min 0.02
_refine_diff_density_max 0.209
_refine_diff_density_min -0.156
_refine_diff_density_rms 0.040
_refine_ls_extinction_method none
_refine_ls_goodness_of_fit_ref 1.021
_refine_ls_hydrogen_treatment mixed
_refine_ls_matrix_type full
_refine_ls_number_parameters 332
_refine_ls_number_reflns 3297
_refine_ls_number_restraints 0
_refine_ls_restrained_S_all 1.021
_refine_ls_R_factor_all 0.0838
_refine_ls_R_factor_gt 0.0483
_refine_ls_shift/su_max 0.001
_refine_ls_shift/su_mean 0.000
_refine_ls_structure_factor_coef Fsqd
_refine_ls_weighting_details 'calc w=1/[\s^2^(Fo^2^)+(0.0561P)^2^+0.1019P] where P=(Fo^2^+2Fc^2^)/3'
_refine_ls_weighting_scheme calc
_refine_ls_wR_factor_gt 0.1024
_refine_ls_wR_factor_ref 0.1209
_reflns_number_gt 2199
_reflns_number_total 3297
_reflns_threshold_expression >2sigma(I)
_cod_data_source_file jo060965msi20060509_024638.cif
_cod_depositor_comments
;
The following automatic conversions were performed:
'_symmetry_cell_setting' value 'Triclinic' changed to 'triclinic'
according to '/home/saulius/struct/CIF-dictionaries/cif_core.dic'
dictionary named 'cif_core.dic' version 2.4.1 from 2010-06-29.

Automatic conversion script
Id: cif_fix_enum 1527 2010-12-29 10:47:43Z saulius 
;
_cod_database_code 4021902

loop_
_symmetry_equiv_pos_as_xyz
'x, y, z'
'-x, -y, -z'

loop_
_atom_site_label
_atom_site_type_symbol
_atom_site_fract_x
_atom_site_fract_y
_atom_site_fract_z
_atom_site_U_iso_or_equiv
_atom_site_adp_type
_atom_site_occupancy
_atom_site_symmetry_multiplicity
_atom_site_calc_flag
O1 O 0.0141(2) 1.22142(19) 0.6280(2) 0.0626(5) Uani 1 1 d
O2 O 0.0152(3) 1.4081(2) 0.6032(2) 0.0817(7) Uani 1 1 d
O3 O 0.40673(19) 0.78359(19) -0.33274(18) 0.0519(5) Uani 1 1 d
N1 N 0.1925(2) 1.1204(2) 0.0333(2) 0.0408(5) Uani 1 1 d
N2 N 0.20897(19) 1.05364(19) 0.1195(2) 0.0365(5) Uani 1 1 d
N3 N 0.31700(19) 0.8709(2) 0.16886(19) 0.0325(4) Uani 1 1 d
N4 N 0.0350(2) 1.2904(2) 0.5703(2) 0.0478(5) Uani 1 1 d
C1 C 0.2415(2) 1.0427(2) -0.0629(3) 0.0376(6) Uani 1 1 d
C2 C 0.2547(3) 1.0689(3) -0.1738(3) 0.0440(6) Uani 1 1 d
C3 C 0.3111(3) 0.9795(3) -0.2567(3) 0.0446(6) Uani 1 1 d
C4 C 0.3549(2) 0.8624(3) -0.2364(3) 0.0416(6) Uani 1 1 d
C5 C 0.3448(2) 0.8352(3) -0.1298(2) 0.0389(6) Uani 1 1 d
C6 C 0.2856(2) 0.9268(2) -0.0420(2) 0.0344(5) Uani 1 1 d
C7 C 0.2645(2) 0.9364(2) 0.0777(2) 0.0340(5) Uani 1 1 d
C8 C 0.1685(2) 1.1118(2) 0.2354(2) 0.0333(5) Uani 1 1 d
C9 C 0.1497(3) 1.2477(3) 0.2794(3) 0.0415(6) Uani 1 1 d
C10 C 0.1062(3) 1.3061(3) 0.3888(3) 0.0433(6) Uani 1 1 d
C11 C 0.0841(2) 1.2293(2) 0.4559(2) 0.0375(6) Uani 1 1 d
C12 C 0.1041(3) 1.0962(3) 0.4152(3) 0.0399(6) Uani 1 1 d
C13 C 0.1449(3) 1.0360(3) 0.3039(3) 0.0371(6) Uani 1 1 d
C14 C 0.4411(4) 0.6583(3) -0.3277(3) 0.0538(7) Uani 1 1 d
C15 C 0.2869(2) 0.7393(2) 0.1179(2) 0.0340(5) Uani 1 1 d
C16 C 0.1750(4) 0.6346(4) -0.0422(3) 0.0665(10) Uani 1 1 d
C17 C 0.3708(2) 0.6813(2) 0.2270(2) 0.0353(5) Uani 1 1 d
C18 C 0.4567(4) 0.7985(3) 0.3886(3) 0.0540(7) Uani 1 1 d
C19 C 0.2579(4) 0.5721(3) 0.2165(4) 0.0567(8) Uani 1 1 d
C20 C 0.4920(4) 0.6163(4) 0.1870(4) 0.0645(8) Uani 1 1 d
H2 H 0.227(2) 1.152(2) -0.184(2) 0.044(6) Uiso 1 1 d
H3 H 0.322(3) 0.989(3) -0.338(3) 0.062(7) Uiso 1 1 d
H5 H 0.374(2) 0.758(2) -0.116(2) 0.029(6) Uiso 1 1 d
H9 H 0.167(3) 1.297(2) 0.233(3) 0.053(7) Uiso 1 1 d
H10 H 0.091(3) 1.400(3) 0.420(3) 0.063(8) Uiso 1 1 d
H12 H 0.084(3) 1.046(2) 0.457(3) 0.052(7) Uiso 1 1 d
H13 H 0.151(2) 0.940(2) 0.268(2) 0.038(6) Uiso 1 1 d
H14A H 0.534(3) 0.683(2) -0.224(3) 0.059(7) Uiso 1 1 d
H14B H 0.473(3) 0.612(3) -0.412(3) 0.066(8) Uiso 1 1 d
H14C H 0.350(3) 0.593(3) -0.347(3) 0.069(8) Uiso 1 1 d
H16A H 0.215(5) 0.552(5) -0.089(5) 0.17(2) Uiso 1 1 d
H16B H 0.133(3) 0.678(3) -0.101(3) 0.064(8) Uiso 1 1 d
H16C H 0.094(4) 0.577(3) -0.041(3) 0.099(11) Uiso 1 1 d
H18A H 0.370(4) 0.842(3) 0.420(3) 0.100(11) Uiso 1 1 d
H18B H 0.530(3) 0.878(3) 0.404(3) 0.084(10) Uiso 1 1 d
H18C H 0.518(3) 0.759(3) 0.455(3) 0.075(8) Uiso 1 1 d
H19A H 0.181(3) 0.618(3) 0.243(3) 0.068(8) Uiso 1 1 d
H19B H 0.314(3) 0.543(3) 0.297(3) 0.063(7) Uiso 1 1 d
H19C H 0.211(3) 0.485(3) 0.113(3) 0.070(9) Uiso 1 1 d
H20A H 0.556(4) 0.576(3) 0.260(4) 0.102(11) Uiso 1 1 d
H20B H 0.428(3) 0.531(3) 0.081(4) 0.082(10) Uiso 1 1 d
H20C H 0.562(4) 0.689(3) 0.188(3) 0.095(11) Uiso 1 1 d

loop_
_atom_site_aniso_label
_atom_site_aniso_U_11
_atom_site_aniso_U_22
_atom_site_aniso_U_33
_atom_site_aniso_U_23
_atom_site_aniso_U_13
_atom_site_aniso_U_12
O1 0.0890(15) 0.0644(13) 0.0632(12) 0.0437(11) 0.0458(11) 0.0379(11)
O2 0.150(2) 0.0502(13) 0.0682(13) 0.0327(11) 0.0649(14) 0.0515(14)
O3 0.0548(11) 0.0638(12) 0.0459(10) 0.0311(9) 0.0263(9) 0.0130(9)
N1 0.0319(10) 0.0510(13) 0.0482(12) 0.0377(11) 0.0125(9) 0.0105(10)
N2 0.0289(10) 0.0444(12) 0.0424(11) 0.0301(10) 0.0129(9) 0.0082(9)
N3 0.0273(10) 0.0411(12) 0.0349(10) 0.0245(9) 0.0133(8) 0.0100(9)
N4 0.0591(14) 0.0414(13) 0.0374(12) 0.0204(11) 0.0161(10) 0.0210(11)
C1 0.0241(11) 0.0507(15) 0.0400(13) 0.0296(12) 0.0095(10) 0.0057(11)
C2 0.0314(13) 0.0578(17) 0.0493(15) 0.0395(14) 0.0115(12) 0.0076(12)
C3 0.0306(13) 0.0644(18) 0.0429(15) 0.0354(14) 0.0117(11) 0.0052(12)
C4 0.0268(12) 0.0572(17) 0.0386(14) 0.0261(13) 0.0107(11) 0.0041(12)
C5 0.0296(12) 0.0478(16) 0.0381(14) 0.0265(13) 0.0095(11) 0.0049(12)
C6 0.0228(11) 0.0435(15) 0.0344(12) 0.0246(11) 0.0063(10) 0.0029(10)
C7 0.0240(11) 0.0409(14) 0.0363(12) 0.0237(11) 0.0086(10) 0.0056(10)
C8 0.0216(11) 0.0375(14) 0.0349(12) 0.0198(11) 0.0061(10) 0.0050(10)
C9 0.0369(13) 0.0411(16) 0.0475(15) 0.0288(13) 0.0137(12) 0.0074(11)
C10 0.0431(14) 0.0356(15) 0.0419(14) 0.0204(13) 0.0106(12) 0.0096(12)
C11 0.0338(12) 0.0372(14) 0.0327(12) 0.0169(11) 0.0081(10) 0.0103(11)
C12 0.0352(13) 0.0438(16) 0.0433(14) 0.0268(13) 0.0147(12) 0.0109(12)
C13 0.0346(13) 0.0360(15) 0.0446(14) 0.0239(12) 0.0173(11) 0.0116(11)
C14 0.0581(19) 0.0554(19) 0.0483(17) 0.0247(15) 0.0256(16) 0.0101(16)
C15 0.0267(12) 0.0404(15) 0.0348(13) 0.0203(11) 0.0125(10) 0.0035(10)
C16 0.069(2) 0.056(2) 0.0432(17) 0.0283(17) -0.0019(15) -0.0186(17)
C17 0.0386(13) 0.0372(14) 0.0407(13) 0.0253(11) 0.0209(11) 0.0126(11)
C18 0.0590(18) 0.0571(19) 0.0386(15) 0.0313(15) 0.0095(14) 0.0062(16)
C19 0.0563(18) 0.060(2) 0.059(2) 0.0389(18) 0.0226(16) 0.0057(16)
C20 0.070(2) 0.074(2) 0.083(2) 0.051(2) 0.049(2) 0.0383(19)

loop_
_atom_type_symbol
_atom_type_description
_atom_type_scat_dispersion_real
_atom_type_scat_dispersion_imag
_atom_type_scat_source
C C 0.0033 0.0016 'International Tables Vol C Tables 4.2.6.8 and 6.1.1.4'
H H 0.0000 0.0000 'International Tables Vol C Tables 4.2.6.8 and 6.1.1.4'
N N 0.0061 0.0033 'International Tables Vol C Tables 4.2.6.8 and 6.1.1.4'
O O 0.0106 0.0060 'International Tables Vol C Tables 4.2.6.8 and 6.1.1.4'

loop_
_geom_angle_atom_site_label_1
_geom_angle_atom_site_label_2
_geom_angle_atom_site_label_3
_geom_angle
C4 O3 C14 116.59(19)
C1 N1 N2 103.37(17)
N1 N2 C7 113.05(18)
N1 N2 C8 117.63(18)
C7 N2 C8 129.32(17)
C15 N3 C7 123.32(19)
O2 N4 O1 122.6(2)
O2 N4 C11 118.4(2)
O1 N4 C11 118.9(2)
N1 C1 C6 112.72(19)
N1 C1 C2 126.9(2)
C6 C1 C2 120.4(2)
C3 C2 C1 117.6(2)
C3 C2 H2 122.9(13)
C1 C2 H2 119.4(13)
C2 C3 C4 122.1(2)
C2 C3 H3 122.9(14)
C4 C3 H3 114.9(14)
C5 C4 O3 125.2(2)
C5 C4 C3 121.5(2)
O3 C4 C3 113.2(2)
C4 C5 C6 117.4(2)
C4 C5 H5 121.7(12)
C6 C5 H5 120.9(12)
C7 C6 C1 105.14(19)
C7 C6 C5 133.9(2)
C1 C6 C5 120.9(2)
N2 C7 N3 121.17(19)
N2 C7 C6 105.71(17)
N3 C7 C6 131.6(2)
C13 C8 C9 119.7(2)
C13 C8 N2 121.7(2)
C9 C8 N2 118.6(2)
C10 C9 C8 120.1(2)
C10 C9 H9 121.3(14)
C8 C9 H9 118.6(14)
C9 C10 C11 119.3(2)
C9 C10 H10 121.2(15)
C11 C10 H10 119.5(15)
C12 C11 C10 121.3(2)
C12 C11 N4 119.4(2)
C10 C11 N4 119.3(2)
C11 C12 C13 119.9(2)
C11 C12 H12 119.9(15)
C13 C12 H12 120.1(15)
C12 C13 C8 119.8(2)
C12 C13 H13 120.7(12)
C8 C13 H13 119.5(12)
O3 C14 H14A 109.3(13)
O3 C14 H14B 104.7(14)
H14A C14 H14B 109.6(19)
O3 C14 H14C 113.0(15)
H14A C14 H14C 109(2)
H14B C14 H14C 111(2)
N3 C15 C16 125.4(2)
N3 C15 C17 117.73(19)
C16 C15 C17 116.9(2)
C15 C16 H16A 115(3)
C15 C16 H16B 111.5(16)
H16A C16 H16B 114(3)
C15 C16 H16C 107.8(18)
H16A C16 H16C 95(3)
H16B C16 H16C 113(2)
C19 C17 C15 111.60(19)
C19 C17 C18 108.8(2)
C15 C17 C18 110.64(19)
C19 C17 C20 110.3(2)
C15 C17 C20 107.40(19)
C18 C17 C20 108.1(2)
C17 C18 H18A 108.3(17)
C17 C18 H18B 113.7(16)
H18A C18 H18B 108(2)
C17 C18 H18C 108.5(15)
H18A C18 H18C 110(2)
H18B C18 H18C 108(2)
C17 C19 H19A 107.8(15)
C17 C19 H19B 110.2(15)
H19A C19 H19B 104(2)
C17 C19 H19C 109.8(15)
H19A C19 H19C 116(2)
H19B C19 H19C 109(2)
C17 C20 H20A 111.3(17)
C17 C20 H20B 105.5(17)
H20A C20 H20B 106(2)
C17 C20 H20C 108.8(17)
H20A C20 H20C 112(2)
H20B C20 H20C 113(2)

loop_
_geom_bond_atom_site_label_1
_geom_bond_atom_site_label_2
_geom_bond_distance
O1 N4 1.222(2)
O2 N4 1.221(2)
O3 C4 1.372(3)
O3 C14 1.422(3)
N1 C1 1.348(3)
N1 N2 1.375(2)
N2 C7 1.380(3)
N2 C8 1.416(3)
N3 C15 1.267(3)
N3 C7 1.395(3)
N4 C11 1.464(3)
C1 C6 1.411(3)
C1 C2 1.423(3)
C2 C3 1.356(3)
C2 H2 0.99(2)
C3 C4 1.421(3)
C3 H3 1.00(3)
C4 C5 1.368(3)
C5 C6 1.417(3)
C5 H5 0.94(2)
C6 C7 1.394(3)
C8 C13 1.393(3)
C8 C9 1.394(3)
C9 C10 1.376(4)
C9 H9 0.93(2)
C10 C11 1.383(3)
C10 H10 0.98(2)
C11 C12 1.371(3)
C12 C13 1.378(3)
C12 H12 0.90(2)
C13 H13 0.96(2)
C14 H14A 1.03(3)
C14 H14B 1.05(3)
C14 H14C 1.01(3)
C15 C16 1.504(4)
C15 C17 1.526(3)
C16 H16A 1.03(5)
C16 H16B 0.92(3)
C16 H16C 1.00(3)
C17 C19 1.524(3)
C17 C18 1.526(3)
C17 C20 1.536(3)
C18 H18A 1.10(3)
C18 H18B 1.01(3)
C18 H18C 0.99(3)
C19 H19A 1.00(3)
C19 H19B 1.01(3)
C19 H19C 1.03(3)
C20 H20A 1.06(3)
C20 H20B 1.04(3)
C20 H20C 1.02(3)

loop_
_cod_related_entry_id
_cod_related_entry_database
_cod_related_entry_code
1 ChemSpider 17238413
